data_7056697
loop_
_publ_author_name
'Deb, Mayukh'
'Singh, Jatinder'
'Mallik, Shuvadip'
'Hazra, Susanta'
'Elias, Anil J.'

_publ_section_title
;
 Borylation, silylation and selenation of C-H bonds in metal sandwich
 compounds by applying a directing group strategy
;
_journal_name_full 'New J. Chem.'
_journal_paper_doi 10.1039/C7NJ02388J
_journal_year 2017
_chemical_formula_moiety 'C43 H33 Co N2 O Pd S, C2 H4 O2, C H2 Cl2'
_chemical_formula_sum 'C46 H39 Cl2 Co N2 O3 Pd S'
_chemical_formula_weight 936.08
_space_group_crystal_system triclinic
_space_group_IT_number 2
_space_group_name_Hall '-P 1'
_space_group_name_H-M_alt 'P -1'
_symmetry_space_group_name_Hall '-P 1'
_symmetry_space_group_name_H-M 'P -1'
_atom_sites_solution_hydrogens geom
_audit_creation_method SHELXL-2014/7
_audit_update_record
;
2017-10-13 deposited with the CCDC.
2017-10-23 downloaded from the CCDC.
;
_cell_angle_alpha 98.50(2)
_cell_angle_beta 97.19(4)
_cell_angle_gamma 107.13(3)
_cell_formula_units_Z 2
_cell_length_a 11.285(19)
_cell_length_b 13.21(2)
_cell_length_c 15.82(3)
_cell_measurement_reflns_used 2632
_cell_measurement_temperature 273(2)
_cell_measurement_theta_max 24.724
_cell_measurement_theta_min 2.51
_cell_volume 2193(6)
_computing_cell_refinement 'SAINT v8.37A (Bruker, 2015)'
_computing_data_collection 'Bruker SMART APEX-II'
_computing_data_reduction 'SAINT v8.37A (Bruker, 2015)'
_computing_molecular_graphics 'DIAMOND 3.2'
_computing_publication_material SHELXTL
_computing_structure_refinement 'SHELXL-2014/7 (Sheldrick, 2014)'
_computing_structure_solution 'SHELXT 2014/5 Bruker-AXS, Madison WI'
_diffrn_ambient_temperature 273(2)
_diffrn_measured_fraction_theta_full 0.989
_diffrn_measured_fraction_theta_max 0.989
_diffrn_measurement_device_type 'Bruker APEX-II CCD'
_diffrn_measurement_method '\f and \w scans'
_diffrn_radiation_type MoK\a
_diffrn_radiation_wavelength 0.71073
_diffrn_reflns_av_R_equivalents 0.0241
_diffrn_reflns_av_unetI/netI 0.0593
_diffrn_reflns_Laue_measured_fraction_full 0.989
_diffrn_reflns_Laue_measured_fraction_max 0.989
_diffrn_reflns_limit_h_max 12
_diffrn_reflns_limit_h_min -12
_diffrn_reflns_limit_k_max 15
_diffrn_reflns_limit_k_min -10
_diffrn_reflns_limit_l_max 18
_diffrn_reflns_limit_l_min -17
_diffrn_reflns_number 8928
_diffrn_reflns_point_group_measured_fraction_full 0.989
_diffrn_reflns_point_group_measured_fraction_max 0.989
_diffrn_reflns_theta_full 24.534
_diffrn_reflns_theta_max 24.534
_diffrn_reflns_theta_min 1.645
_exptl_absorpt_coefficient_mu 0.999
_exptl_absorpt_correction_T_max 0.887
_exptl_absorpt_correction_T_min 0.711
_exptl_absorpt_correction_type multi-scan
_exptl_absorpt_process_details '(SADABS; Bruker; 2014)'
_exptl_crystal_colour red
_exptl_crystal_density_diffrn 1.418
_exptl_crystal_description block
_exptl_crystal_F_000 952
_exptl_crystal_size_max 0.351
_exptl_crystal_size_mid 0.268
_exptl_crystal_size_min 0.148
_refine_diff_density_max 0.595
_refine_diff_density_min -0.439
_refine_diff_density_rms 0.071
_refine_ls_extinction_method none
_refine_ls_goodness_of_fit_ref 1.005
_refine_ls_hydrogen_treatment constr
_refine_ls_matrix_type full
_refine_ls_number_parameters 509
_refine_ls_number_reflns 6500
_refine_ls_number_restraints 0
_refine_ls_restrained_S_all 1.005
_refine_ls_R_factor_all 0.0566
_refine_ls_R_factor_gt 0.0426
_refine_ls_shift/su_max 0.001
_refine_ls_shift/su_mean 0.000
_refine_ls_structure_factor_coef Fsqd
_refine_ls_weighting_details 'w=1/[\s^2^(Fo^2^)+(0.0556P)^2^+0.5041P] where P=(Fo^2^+2Fc^2^)/3'
_refine_ls_weighting_scheme calc
_refine_ls_wR_factor_gt 0.1035
_refine_ls_wR_factor_ref 0.1112
_reflns_Friedel_coverage 0.000
_reflns_number_gt 5210
_reflns_number_total 6500
_reflns_threshold_expression 'I > 2\s(I)'
_cod_data_source_file c7nj02388j2.cif
_cod_data_source_block 5b
_cod_original_cell_volume 2192(6)
_cod_database_code 7056697
_shelx_shelxl_version_number 2014/7
_shelx_space_group_comment
;
The symmetry employed for this shelxl refinement is uniquely defined
by the following loop, which should always be used as a source of
symmetry information in preference to the above space-group names.
They are only intended as comments.
;
_shelx_estimated_absorpt_t_min 0.732
_shelx_estimated_absorpt_t_max 0.863

loop_
_space_group_symop_operation_xyz
'x, y, z'
'-x, -y, -z'

loop_
_atom_site_label
_atom_site_type_symbol
_atom_site_fract_x
_atom_site_fract_y
_atom_site_fract_z
_atom_site_U_iso_or_equiv
_atom_site_adp_type
_atom_site_occupancy
_atom_site_site_symmetry_order
_atom_site_calc_flag
_atom_site_refinement_flags_posn
_atom_site_refinement_flags_adp
Pd1 Pd 0.50411(3) 0.49648(2) 0.39382(2) 0.03735(13) Uani 1 1 d . .
Co1 Co 0.19038(5) 0.45531(4) 0.26644(3) 0.03551(16) Uani 1 1 d . .
S1 S 0.70061(11) 0.45966(10) 0.39136(7) 0.0501(3) Uani 1 1 d . .
Cl2 Cl 0.8064(2) 0.13066(16) 0.60558(14) 0.1466(10) Uani 1 1 d . .
Cl1 Cl 1.0338(3) 0.26819(19) 0.55750(14) 0.1586(11) Uani 1 1 d . .
N1 N 0.4236(3) 0.3318(2) 0.37006(19) 0.0372(8) Uani 1 1 d . .
O1 O 0.2289(3) 0.1955(2) 0.3562(2) 0.0579(8) Uani 1 1 d . .
C23 C 0.0051(4) 0.5429(3) 0.1489(2) 0.0363(9) Uani 1 1 d . .
C8 C 0.2437(4) 0.5240(3) 0.1650(2) 0.0362(10) Uani 1 1 d . .
N2 N 0.5740(4) 0.6610(3) 0.4168(2) 0.0510(10) Uani 1 1 d . .
C10 C 0.0997(4) 0.3747(3) 0.1450(2) 0.0370(10) Uani 1 1 d . .
C11 C 0.3266(4) 0.3461(3) 0.1308(2) 0.0388(10) Uani 1 1 d . .
C7 C 0.2399(4) 0.4085(3) 0.1510(2) 0.0381(10) Uani 1 1 d . .
C17 C 0.3413(4) 0.6304(3) 0.1681(2) 0.0410(10) Uani 1 1 d . .
O2 O 0.9945(4) 0.0928(3) 0.3551(3) 0.0849(13) Uani 1 1 d . .
H2 H 1.0651 0.1273 0.3487 0.127 Uiso 1 1 calc R U
C1 C 0.2945(4) 0.2942(3) 0.3642(2) 0.0404(10) Uani 1 1 d . .
O4 O 0.8409(4) -0.0553(3) 0.2876(3) 0.0989(14) Uani 1 1 d . .
C18 C 0.4705(4) 0.6493(4) 0.2015(3) 0.0471(11) Uani 1 1 d . .
H18 H 0.4950 0.5947 0.2221 0.056 Uiso 1 1 calc R U
C16 C 0.4261(4) 0.3850(4) 0.0863(3) 0.0496(11) Uani 1 1 d . .
H16 H 0.4435 0.4540 0.0738 0.060 Uiso 1 1 calc R U
C28 C -0.1017(4) 0.4965(4) 0.0815(3) 0.0451(11) Uani 1 1 d . .
H28 H -0.1123 0.4303 0.0464 0.054 Uiso 1 1 calc R U
C9 C 0.1030(4) 0.4893(3) 0.1592(2) 0.0345(9) Uani 1 1 d . .
C29 C -0.0067(4) 0.2702(3) 0.1158(3) 0.0397(10) Uani 1 1 d . .
C2 C 0.2382(4) 0.3835(3) 0.3709(2) 0.0386(10) Uani 1 1 d . .
C35 C 0.5013(4) 0.2635(3) 0.3641(2) 0.0420(10) Uani 1 1 d . .
C5 C 0.1157(5) 0.4973(4) 0.3761(3) 0.0520(12) Uani 1 1 d . .
H5 H 0.0434 0.5240 0.3761 0.062 Uiso 1 1 calc R U
C6 C 0.1096(4) 0.3855(4) 0.3662(3) 0.0466(11) Uani 1 1 d . .
H6 H 0.0335 0.3230 0.3587 0.056 Uiso 1 1 calc R U
C4 C 0.2472(5) 0.5643(4) 0.3876(3) 0.0514(12) Uani 1 1 d . .
H4 H 0.2777 0.6433 0.3959 0.062 Uiso 1 1 calc R U
C3 C 0.3246(4) 0.4948(3) 0.3839(2) 0.0367(10) Uani 1 1 d . .
C24 C 0.0154(4) 0.6437(3) 0.2024(3) 0.0497(11) Uani 1 1 d . .
H24 H 0.0837 0.6758 0.2476 0.060 Uiso 1 1 calc R U
C40 C 0.6341(4) 0.3146(4) 0.3747(3) 0.0475(11) Uani 1 1 d . .
C12 C 0.3044(5) 0.2417(3) 0.1497(3) 0.0491(11) Uani 1 1 d . .
H12 H 0.2392 0.2147 0.1791 0.059 Uiso 1 1 calc R U
C30 C -0.0064(5) 0.1941(4) 0.0424(3) 0.0544(12) Uani 1 1 d . .
H30 H 0.0615 0.2075 0.0132 0.065 Uiso 1 1 calc R U
C34 C -0.1120(4) 0.2462(3) 0.1579(3) 0.0484(11) Uani 1 1 d . .
H34 H -0.1144 0.2950 0.2060 0.058 Uiso 1 1 calc R U
C22 C 0.3058(5) 0.7145(3) 0.1360(3) 0.0505(12) Uani 1 1 d . .
H22 H 0.2221 0.7037 0.1130 0.061 Uiso 1 1 calc R U
C19 C 0.5616(5) 0.7489(4) 0.2041(3) 0.0592(14) Uani 1 1 d . .
H19 H 0.6457 0.7599 0.2261 0.071 Uiso 1 1 calc R U
C27 C -0.1917(4) 0.5495(4) 0.0672(3) 0.0550(13) Uani 1 1 d . .
H27 H -0.2606 0.5183 0.0223 0.066 Uiso 1 1 calc R U
C21 C 0.3988(6) 0.8144(4) 0.1393(3) 0.0661(15) Uani 1 1 d . .
H21 H 0.3757 0.8695 0.1186 0.079 Uiso 1 1 calc R U
C31 C -0.1084(5) 0.0989(4) 0.0142(3) 0.0667(15) Uani 1 1 d . .
H31 H -0.1076 0.0500 -0.0344 0.080 Uiso 1 1 calc R U
C33 C -0.2125(4) 0.1506(4) 0.1285(3) 0.0599(13) Uani 1 1 d . .
H33 H -0.2812 0.1368 0.1569 0.072 Uiso 1 1 calc R U
C25 C -0.0757(5) 0.6941(4) 0.1876(3) 0.0591(13) Uani 1 1 d . .
H25 H -0.0679 0.7590 0.2234 0.071 Uiso 1 1 calc R U
C45 C 0.9424(5) 0.0106(4) 0.2875(3) 0.0617(14) Uani 1 1 d . .
C20 C 0.5259(5) 0.8317(4) 0.1734(3) 0.0669(16) Uani 1 1 d . .
H20 H 0.5862 0.8980 0.1756 0.080 Uiso 1 1 calc R U
C26 C -0.1787(5) 0.6483(4) 0.1194(3) 0.0615(14) Uani 1 1 d . .
H26 H -0.2379 0.6834 0.1091 0.074 Uiso 1 1 calc R U
C36 C 0.4580(5) 0.1482(4) 0.3467(3) 0.0576(13) Uani 1 1 d . .
H36 H 0.3721 0.1120 0.3399 0.069 Uiso 1 1 calc R U
C13 C 0.3784(6) 0.1777(4) 0.1253(3) 0.0648(14) Uani 1 1 d . .
H13 H 0.3625 0.1095 0.1392 0.078 Uiso 1 1 calc R U
C39 C 0.7164(5) 0.2519(5) 0.3681(4) 0.0722(15) Uani 1 1 d . .
H39 H 0.8028 0.2864 0.3758 0.087 Uiso 1 1 calc R U
C32 C -0.2113(5) 0.0754(4) 0.0570(3) 0.0659(15) Uani 1 1 d . .
H32 H -0.2776 0.0111 0.0382 0.079 Uiso 1 1 calc R U
C15 C 0.4998(5) 0.3193(5) 0.0606(3) 0.0666(14) Uani 1 1 d . .
H15 H 0.5647 0.3451 0.0306 0.080 Uiso 1 1 calc R U
C14 C 0.4754(6) 0.2154(5) 0.0803(3) 0.0693(15) Uani 1 1 d . .
H14 H 0.5237 0.1724 0.0634 0.083 Uiso 1 1 calc R U
C46 C 1.0135(5) 0.0059(4) 0.2137(3) 0.0704(15) Uani 1 1 d . .
H46A H 0.9646 -0.0533 0.1678 0.106 Uiso 1 1 calc R U
H46B H 1.0923 -0.0043 0.2336 0.106 Uiso 1 1 calc R U
H46C H 1.0290 0.0722 0.1926 0.106 Uiso 1 1 calc R U
C41 C 0.7247(5) 0.4772(5) 0.2804(3) 0.0723(16) Uani 1 1 d . .
H41A H 0.7891 0.4477 0.2651 0.108 Uiso 1 1 calc R U
H41B H 0.7501 0.5527 0.2783 0.108 Uiso 1 1 calc R U
H41C H 0.6475 0.4402 0.2402 0.108 Uiso 1 1 calc R U
C42 C 0.6128(5) 0.7534(4) 0.4291(3) 0.0592(14) Uani 1 1 d . .
C38 C 0.6695(7) 0.1388(6) 0.3503(4) 0.0874(19) Uani 1 1 d . .
H38 H 0.7241 0.0983 0.3457 0.105 Uiso 1 1 calc R U
C37 C 0.5409(6) 0.0881(5) 0.3396(4) 0.0730(16) Uani 1 1 d . .
H37 H 0.5093 0.0130 0.3275 0.088 Uiso 1 1 calc R U
C43 C 0.6624(7) 0.8721(4) 0.4454(4) 0.102(2) Uani 1 1 d . .
H43A H 0.5944 0.9012 0.4497 0.154 Uiso 1 1 calc R U
H43B H 0.7029 0.8947 0.3984 0.154 Uiso 1 1 calc R U
H43C H 0.7224 0.8978 0.4987 0.154 Uiso 1 1 calc R U
C44 C 0.9301(9) 0.1363(7) 0.5486(5) 0.170(5) Uani 1 1 d . .
H44A H 0.8954 0.1058 0.4877 0.205 Uiso 1 1 calc R U
H44B H 0.9776 0.0920 0.5700 0.205 Uiso 1 1 calc R U

loop_
_atom_site_aniso_label
_atom_site_aniso_U_11
_atom_site_aniso_U_22
_atom_site_aniso_U_33
_atom_site_aniso_U_23
_atom_site_aniso_U_13
_atom_site_aniso_U_12
Pd1 0.0361(2) 0.03542(19) 0.03542(19) 0.00561(13) 0.00164(13) 0.00633(14)
Co1 0.0349(3) 0.0374(3) 0.0349(3) 0.0066(2) 0.0056(2) 0.0130(3)
S1 0.0345(6) 0.0641(7) 0.0483(6) 0.0145(5) 0.0037(5) 0.0102(6)
Cl2 0.180(2) 0.0916(14) 0.1247(16) -0.0221(12) 0.0413(15) -0.0067(14)
Cl1 0.200(3) 0.1153(17) 0.1148(16) -0.0127(13) 0.0518(16) -0.0099(17)
N1 0.033(2) 0.0371(19) 0.0398(18) 0.0064(14) 0.0020(14) 0.0104(16)
O1 0.046(2) 0.0414(18) 0.080(2) 0.0164(15) 0.0073(16) 0.0046(15)
C23 0.036(2) 0.037(2) 0.040(2) 0.0118(17) 0.0103(18) 0.0139(19)
C8 0.037(2) 0.038(2) 0.032(2) 0.0063(16) 0.0038(17) 0.0093(19)
N2 0.056(3) 0.042(2) 0.044(2) 0.0074(17) -0.0038(17) 0.0055(19)
C10 0.035(2) 0.041(2) 0.035(2) 0.0082(17) 0.0049(17) 0.0121(19)
C11 0.038(3) 0.047(2) 0.032(2) 0.0017(17) 0.0037(18) 0.019(2)
C7 0.039(3) 0.041(2) 0.035(2) 0.0079(17) 0.0090(18) 0.0127(19)
C17 0.047(3) 0.043(2) 0.030(2) 0.0062(17) 0.0089(18) 0.009(2)
O2 0.063(3) 0.074(3) 0.091(3) -0.015(2) 0.036(2) -0.011(2)
C1 0.042(3) 0.040(2) 0.037(2) 0.0110(17) 0.0027(18) 0.010(2)
O4 0.068(3) 0.073(3) 0.125(3) 0.000(2) 0.032(2) -0.021(2)
C18 0.040(3) 0.049(3) 0.047(2) 0.010(2) 0.002(2) 0.008(2)
C16 0.042(3) 0.054(3) 0.052(3) 0.007(2) 0.011(2) 0.015(2)
C28 0.039(3) 0.052(3) 0.045(2) 0.013(2) 0.006(2) 0.014(2)
C9 0.035(2) 0.033(2) 0.032(2) 0.0036(16) 0.0048(17) 0.0087(18)
C29 0.038(3) 0.034(2) 0.045(2) 0.0080(18) 0.0044(19) 0.0104(19)
C2 0.034(2) 0.046(2) 0.037(2) 0.0128(18) 0.0072(17) 0.012(2)
C35 0.044(3) 0.045(2) 0.041(2) 0.0104(18) 0.0098(19) 0.019(2)
C5 0.057(3) 0.074(3) 0.039(2) 0.013(2) 0.014(2) 0.039(3)
C6 0.039(3) 0.061(3) 0.046(2) 0.017(2) 0.015(2) 0.018(2)
C4 0.068(4) 0.051(3) 0.036(2) 0.0011(19) 0.005(2) 0.027(3)
C3 0.041(3) 0.037(2) 0.030(2) 0.0038(16) 0.0013(17) 0.0132(19)
C24 0.055(3) 0.043(3) 0.050(3) 0.004(2) 0.005(2) 0.018(2)
C40 0.048(3) 0.058(3) 0.046(2) 0.017(2) 0.013(2) 0.026(2)
C12 0.058(3) 0.049(3) 0.047(2) 0.011(2) 0.015(2) 0.023(2)
C30 0.055(3) 0.053(3) 0.045(2) -0.006(2) 0.011(2) 0.008(2)
C34 0.042(3) 0.044(3) 0.056(3) 0.003(2) 0.006(2) 0.012(2)
C22 0.050(3) 0.045(3) 0.056(3) 0.011(2) 0.010(2) 0.012(2)
C19 0.044(3) 0.063(3) 0.054(3) -0.005(2) 0.010(2) 0.001(3)
C27 0.041(3) 0.076(4) 0.053(3) 0.026(2) 0.006(2) 0.021(3)
C21 0.084(4) 0.044(3) 0.074(3) 0.017(2) 0.025(3) 0.019(3)
C31 0.074(4) 0.048(3) 0.058(3) -0.015(2) 0.005(3) 0.006(3)
C33 0.037(3) 0.061(3) 0.073(3) 0.012(3) 0.013(2) 0.001(2)
C25 0.080(4) 0.047(3) 0.065(3) 0.015(2) 0.025(3) 0.036(3)
C45 0.056(3) 0.043(3) 0.079(4) 0.007(2) 0.011(3) 0.009(3)
C20 0.063(4) 0.049(3) 0.070(3) 0.000(2) 0.024(3) -0.010(3)
C26 0.066(4) 0.081(4) 0.069(3) 0.041(3) 0.032(3) 0.049(3)
C36 0.059(3) 0.050(3) 0.068(3) 0.012(2) 0.007(2) 0.024(3)
C13 0.086(4) 0.057(3) 0.058(3) 0.004(2) 0.012(3) 0.037(3)
C39 0.057(4) 0.094(4) 0.086(4) 0.035(3) 0.025(3) 0.042(3)
C32 0.054(3) 0.049(3) 0.071(3) 0.000(2) -0.001(3) -0.008(3)
C15 0.046(3) 0.079(4) 0.072(3) -0.001(3) 0.018(3) 0.021(3)
C14 0.073(4) 0.075(4) 0.068(3) -0.005(3) 0.005(3) 0.049(3)
C46 0.082(4) 0.057(3) 0.067(3) 0.012(3) 0.020(3) 0.012(3)
C41 0.068(4) 0.097(4) 0.065(3) 0.036(3) 0.032(3) 0.026(3)
C42 0.077(4) 0.045(3) 0.047(3) 0.009(2) 0.006(2) 0.009(3)
C38 0.107(6) 0.095(5) 0.103(5) 0.038(4) 0.044(4) 0.076(4)
C37 0.088(5) 0.061(3) 0.087(4) 0.018(3) 0.022(3) 0.046(3)
C43 0.164(7) 0.037(3) 0.092(4) 0.010(3) 0.025(4) 0.010(4)
C44 0.229(11) 0.127(7) 0.105(6) -0.027(5) 0.090(7) -0.020(7)

loop_
_atom_type_symbol
_atom_type_description
_atom_type_scat_dispersion_real
_atom_type_scat_dispersion_imag
_atom_type_scat_source
C C 0.0033 0.0016 'International Tables Vol C Tables 4.2.6.8 and 6.1.1.4'
H H 0.0000 0.0000 'International Tables Vol C Tables 4.2.6.8 and 6.1.1.4'
Cl Cl 0.1484 0.1585 'International Tables Vol C Tables 4.2.6.8 and 6.1.1.4'
Co Co 0.3494 0.9721 'International Tables Vol C Tables 4.2.6.8 and 6.1.1.4'
N N 0.0061 0.0033 'International Tables Vol C Tables 4.2.6.8 and 6.1.1.4'
O O 0.0106 0.0060 'International Tables Vol C Tables 4.2.6.8 and 6.1.1.4'
Pd Pd -0.9988 1.0072 'International Tables Vol C Tables 4.2.6.8 and 6.1.1.4'
S S 0.1246 0.1234 'International Tables Vol C Tables 4.2.6.8 and 6.1.1.4'

loop_
_geom_angle_atom_site_label_1
_geom_angle_atom_site_label_2
_geom_angle_atom_site_label_3
_geom_angle
C3 Pd1 N2 93.40(17)
C3 Pd1 N1 83.29(16)
N2 Pd1 N1 176.69(15)
C3 Pd1 S1 168.09(11)
N2 Pd1 S1 98.03(14)
N1 Pd1 S1 85.26(13)
C8 Co1 C9 43.53(18)
C8 Co1 C10 62.45(19)
C9 Co1 C10 42.91(17)
C8 Co1 C7 43.16(18)
C9 Co1 C7 63.0(2)
C10 Co1 C7 43.20(18)
C8 Co1 C5 136.2(2)
C9 Co1 C5 111.1(2)
C10 Co1 C5 129.5(2)
C7 Co1 C5 172.60(18)
C8 Co1 C2 147.83(18)
C9 Co1 C2 164.77(15)
C10 Co1 C2 125.60(19)
C7 Co1 C2 117.3(2)
C5 Co1 C2 67.0(2)
C8 Co1 C6 171.94(17)
C9 Co1 C6 128.6(2)
C10 Co1 C6 113.5(2)
C7 Co1 C6 139.16(19)
C5 Co1 C6 40.07(19)
C2 Co1 C6 40.21(18)
C8 Co1 C4 113.9(2)
C9 Co1 C4 122.3(2)
C10 Co1 C4 163.30(18)
C7 Co1 C4 145.89(19)
C5 Co1 C4 40.52(19)
C2 Co1 C4 66.9(2)
C6 Co1 C4 67.8(2)
C8 Co1 C3 118.34(18)
C9 Co1 C3 154.18(16)
C10 Co1 C3 157.09(17)
C7 Co1 C3 119.6(2)
C5 Co1 C3 67.7(2)
C2 Co1 C3 40.56(16)
C6 Co1 C3 68.3(2)
C4 Co1 C3 39.61(17)
C40 S1 C41 100.8(2)
C40 S1 Pd1 96.06(18)
C41 S1 Pd1 100.50(19)
C1 N1 C35 124.0(3)
C1 N1 Pd1 115.9(3)
C35 N1 Pd1 120.0(3)
C28 C23 C24 117.4(4)
C28 C23 C9 119.9(4)
C24 C23 C9 122.7(4)
C7 C8 C17 135.6(4)
C7 C8 C9 90.3(3)
C17 C8 C9 133.4(4)
C7 C8 Co1 68.8(2)
C17 C8 Co1 127.8(3)
C9 C8 Co1 68.3(2)
C42 N2 Pd1 179.5(4)
C9 C10 C7 90.9(3)
C9 C10 C29 132.3(4)
C7 C10 C29 135.4(4)
C9 C10 Co1 68.4(2)
C7 C10 Co1 68.6(2)
C29 C10 Co1 130.4(3)
C16 C11 C12 118.1(4)
C16 C11 C7 121.4(4)
C12 C11 C7 120.2(4)
C11 C7 C8 137.5(4)
C11 C7 C10 131.9(4)
C8 C7 C10 89.3(3)
C11 C7 Co1 129.9(3)
C8 C7 Co1 68.0(2)
C10 C7 Co1 68.2(2)
C18 C17 C22 118.6(4)
C18 C17 C8 121.2(4)
C22 C17 C8 120.1(4)
C45 O2 H2 109.5
O1 C1 N1 125.2(4)
O1 C1 C2 122.6(4)
N1 C1 C2 112.2(4)
C19 C18 C17 121.1(4)
C19 C18 H18 119.5
C17 C18 H18 119.5
C11 C16 C15 120.2(5)
C11 C16 H16 119.9
C15 C16 H16 119.9
C27 C28 C23 120.8(4)
C27 C28 H28 119.6
C23 C28 H28 119.6
C23 C9 C10 133.7(4)
C23 C9 C8 135.1(4)
C10 C9 C8 89.5(3)
C23 C9 Co1 130.9(3)
C10 C9 Co1 68.7(2)
C8 C9 Co1 68.2(2)
C34 C29 C30 117.9(4)
C34 C29 C10 121.5(4)
C30 C29 C10 120.5(4)
C6 C2 C3 109.3(4)
C6 C2 C1 133.1(4)
C3 C2 C1 117.6(4)
C6 C2 Co1 69.9(2)
C3 C2 Co1 70.6(2)
C1 C2 Co1 124.9(3)
C40 C35 C36 116.5(4)
C40 C35 N1 117.5(4)
C36 C35 N1 125.9(4)
C6 C5 C4 109.0(4)
C6 C5 Co1 70.7(2)
C4 C5 Co1 70.7(3)
C6 C5 H5 125.5
C4 C5 H5 125.5
Co1 C5 H5 125.5
C5 C6 C2 106.7(4)
C5 C6 Co1 69.2(2)
C2 C6 Co1 69.9(2)
C5 C6 H6 126.6
C2 C6 H6 126.6
Co1 C6 H6 126.6
C3 C4 C5 108.5(4)
C3 C4 Co1 70.8(2)
C5 C4 Co1 68.8(2)
C3 C4 H4 125.7
C5 C4 H4 125.7
Co1 C4 H4 125.7
C4 C3 C2 106.4(4)
C4 C3 Pd1 142.7(3)
C2 C3 Pd1 110.8(3)
C4 C3 Co1 69.6(2)
C2 C3 Co1 68.9(2)
Pd1 C3 Co1 126.2(2)
C25 C24 C23 120.8(4)
C25 C24 H24 119.6
C23 C24 H24 119.6
C39 C40 C35 120.5(5)
C39 C40 S1 118.4(4)
C35 C40 S1 121.0(3)
C13 C12 C11 121.5(5)
C13 C12 H12 119.3
C11 C12 H12 119.3
C31 C30 C29 119.9(4)
C31 C30 H30 120.1
C29 C30 H30 120.1
C33 C34 C29 121.1(4)
C33 C34 H34 119.4
C29 C34 H34 119.4
C21 C22 C17 119.5(5)
C21 C22 H22 120.2
C17 C22 H22 120.2
C20 C19 C18 120.0(5)
C20 C19 H19 120.0
C18 C19 H19 120.0
C26 C27 C28 120.8(4)
C26 C27 H27 119.6
C28 C27 H27 119.6
C20 C21 C22 120.8(5)
C20 C21 H21 119.6
C22 C21 H21 119.6
C32 C31 C30 121.7(4)
C32 C31 H31 119.2
C30 C31 H31 119.2
C32 C33 C34 120.8(5)
C32 C33 H33 119.6
C34 C33 H33 119.6
C24 C25 C26 120.9(5)
C24 C25 H25 119.5
C26 C25 H25 119.5
O4 C45 O2 119.7(5)
O4 C45 C46 123.2(5)
O2 C45 C46 117.1(4)
C19 C20 C21 119.9(4)
C19 C20 H20 120.1
C21 C20 H20 120.1
C27 C26 C25 119.3(5)
C27 C26 H26 120.4
C25 C26 H26 120.4
C37 C36 C35 121.9(5)
C37 C36 H36 119.1
C35 C36 H36 119.1
C14 C13 C12 120.5(5)
C14 C13 H13 119.8
C12 C13 H13 119.8
C38 C39 C40 121.0(5)
C38 C39 H39 119.5
C40 C39 H39 119.5
C33 C32 C31 118.6(4)
C33 C32 H32 120.7
C31 C32 H32 120.7
C14 C15 C16 120.4(5)
C14 C15 H15 119.8
C16 C15 H15 119.8
C13 C14 C15 119.3(5)
C13 C14 H14 120.4
C15 C14 H14 120.4
C45 C46 H46A 109.5
C45 C46 H46B 109.5
H46A C46 H46B 109.5
C45 C46 H46C 109.5
H46A C46 H46C 109.5
H46B C46 H46C 109.5
S1 C41 H41A 109.5
S1 C41 H41B 109.5
H41A C41 H41B 109.5
S1 C41 H41C 109.5
H41A C41 H41C 109.5
H41B C41 H41C 109.5
N2 C42 C43 179.7(6)
C37 C38 C39 119.2(6)
C37 C38 H38 120.4
C39 C38 H38 120.4
C38 C37 C36 120.9(5)
C38 C37 H37 119.6
C36 C37 H37 119.6
C42 C43 H43A 109.5
C42 C43 H43B 109.5
H43A C43 H43B 109.5
C42 C43 H43C 109.5
H43A C43 H43C 109.5
H43B C43 H43C 109.5
Cl2 C44 Cl1 113.6(5)
Cl2 C44 H44A 108.8
Cl1 C44 H44A 108.8
Cl2 C44 H44B 108.8
Cl1 C44 H44B 108.8
H44A C44 H44B 107.7

loop_
_geom_bond_atom_site_label_1
_geom_bond_atom_site_label_2
_geom_bond_distance
Pd1 C3 2.006(5)
Pd1 N2 2.040(5)
Pd1 N1 2.050(5)
Pd1 S1 2.410(4)
Co1 C8 2.027(5)
Co1 C9 2.029(5)
Co1 C10 2.033(5)
Co1 C7 2.039(5)
Co1 C5 2.093(5)
Co1 C2 2.113(5)
Co1 C6 2.113(5)
Co1 C4 2.119(5)
Co1 C3 2.136(5)
S1 C40 1.805(5)
S1 C41 1.847(5)
Cl2 C44 1.744(9)
Cl1 C44 1.762(8)
N1 C1 1.380(6)
N1 C35 1.433(6)
O1 C1 1.273(5)
C23 C28 1.420(6)
C23 C24 1.432(6)
C23 C9 1.483(6)
C8 C7 1.496(6)
C8 C17 1.497(6)
C8 C9 1.504(6)
N2 C42 1.145(6)
C10 C9 1.486(6)
C10 C7 1.499(6)
C10 C29 1.502(6)
C11 C16 1.409(6)
C11 C12 1.411(6)
C11 C7 1.488(6)
C17 C18 1.422(6)
C17 C22 1.425(6)
O2 C45 1.339(6)
O2 H2 0.8200
C1 C2 1.492(6)
O4 C45 1.218(6)
C18 C19 1.402(6)
C18 H18 0.9300
C16 C15 1.420(7)
C16 H16 0.9300
C28 C27 1.407(7)
C28 H28 0.9300
C29 C34 1.411(6)
C29 C30 1.420(6)
C2 C6 1.452(7)
C2 C3 1.473(6)
C35 C40 1.426(6)
C35 C36 1.427(6)
C5 C6 1.441(7)
C5 C4 1.459(7)
C5 H5 0.9800
C6 H6 0.9800
C4 C3 1.442(6)
C4 H4 0.9800
C24 C25 1.394(7)
C24 H24 0.9300
C40 C39 1.419(7)
C12 C13 1.400(7)
C12 H12 0.9300
C30 C31 1.399(6)
C30 H30 0.9300
C34 C33 1.396(6)
C34 H34 0.9300
C22 C21 1.413(6)
C22 H22 0.9300
C19 C20 1.400(8)
C19 H19 0.9300
C27 C26 1.395(7)
C27 H27 0.9300
C21 C20 1.407(8)
C21 H21 0.9300
C31 C32 1.397(7)
C31 H31 0.9300
C33 C32 1.394(7)
C33 H33 0.9300
C25 C26 1.400(7)
C25 H25 0.9300
C45 C46 1.500(7)
C20 H20 0.9300
C26 H26 0.9300
C36 C37 1.399(7)
C36 H36 0.9300
C13 C14 1.390(8)
C13 H13 0.9300
C39 C38 1.401(8)
C39 H39 0.9300
C32 H32 0.9300
C15 C14 1.408(8)
C15 H15 0.9300
C14 H14 0.9300
C46 H46A 0.9600
C46 H46B 0.9600
C46 H46C 0.9600
C41 H41A 0.9600
C41 H41B 0.9600
C41 H41C 0.9600
C42 C43 1.471(7)
C38 C37 1.384(8)
C38 H38 0.9300
C37 H37 0.9300
C43 H43A 0.9600
C43 H43B 0.9600
C43 H43C 0.9600
C44 H44A 0.9700
C44 H44B 0.9700
